data_2237919
loop_
_publ_author_name
'Guzei, Ilia A.'
'Choudhary, Amit'
'Raines, Ronald T.'

_publ_section_title
;
 Pyramidalization of a carbonyl C atom in
 (2<i>S</i>)-<i>N</i>-(selenoacetyl)proline methyl ester
;
_journal_coeditor_code KJ2221
_journal_issue 5
_journal_name_full 'Acta Crystallographica Section E'
_journal_page_first o805
_journal_page_last o806
_journal_paper_doi 10.1107/S1600536813011112
_journal_volume 69
_journal_year 2013
_chemical_formula_iupac 'C8 H13 N O2 Se'
_chemical_formula_moiety 'C8 H13 N O2 Se'
_chemical_formula_sum 'C8 H13 N O2 Se'
_chemical_formula_weight 234.15
_chemical_name_common
;
(2<i>S</i>)-<i>N</i>-(Selenoacetyl)proline methyl ester
;
_chemical_name_systematic
;
Methyl (2<i>S</i>)-1-ethaneselenoylpyrrolidine-2-carboxylate
;
_space_group_crystal_system triclinic
_space_group_IT_number 1
_space_group_name_Hall 'P 1'
_space_group_name_H-M_alt 'P 1'
_symmetry_space_group_name_Hall 'P 1'
_symmetry_space_group_name_H-M 'P 1'
_atom_sites_solution_hydrogens geom
_cell_angle_alpha 85.166(6)
_cell_angle_beta 86.220(6)
_cell_angle_gamma 64.682(4)
_cell_formula_units_Z 2
_cell_length_a 7.050(3)
_cell_length_b 7.442(3)
_cell_length_c 10.334(4)
_cell_measurement_reflns_used 746
_cell_measurement_temperature 105.15
_cell_measurement_theta_max 28.9817
_cell_measurement_theta_min 3.0339
_cell_volume 488.1(3)
_computing_cell_refinement 'SAINT-Plus (Bruker, 2007)'
_computing_data_collection 'APEX2 (Bruker, 2012)'
_computing_data_reduction 'SAINT-Plus (Bruker, 2007)'
_computing_molecular_graphics
;OLEX2 (Dolomanov <i>et al.</i>, 2009) and
 <i>NBOView </i> (Wendt & Weinhold, 2001)
;
_computing_publication_material
;
OLEX2 (Dolomanov <i>et al.</i>, 2009), GX and FCF_filter (Guzei,
2012)
;
_computing_structure_refinement 'SHELXTL (Sheldrick, 2008)'
_computing_structure_solution 'SHELXTL (Sheldrick, 2008)'
_diffrn_ambient_temperature 105.15
_diffrn_detector_area_resol_mean 7.9
_diffrn_measured_fraction_theta_full 0.971
_diffrn_measured_fraction_theta_max 0.972
_diffrn_measurement_device 'three-circle diffractometer'
_diffrn_measurement_device_type 'Bruker SMART APEX2 area detector'
_diffrn_measurement_method '0.5\% \w and 0.5\% \f scans'
_diffrn_radiation_monochromator 'mirror optics'
_diffrn_radiation_type 'Mo K\a'
_diffrn_radiation_wavelength 0.71073
_diffrn_reflns_limit_h_max 8
_diffrn_reflns_limit_h_min -8
_diffrn_reflns_limit_k_max 8
_diffrn_reflns_limit_k_min -8
_diffrn_reflns_limit_l_max 12
_diffrn_reflns_limit_l_min -12
_diffrn_reflns_number 3012
_diffrn_reflns_theta_full 25.000
_diffrn_reflns_theta_max 25.082
_diffrn_reflns_theta_min 1.979
_exptl_absorpt_coefficient_mu 3.808
_exptl_absorpt_correction_T_max 0.3491
_exptl_absorpt_correction_T_min 0.2677
_exptl_absorpt_correction_type multi-scan
_exptl_absorpt_process_details
;
(TWINABS; Bruker, 2007)
;
_exptl_crystal_colour colourless
_exptl_crystal_density_diffrn 1.593
_exptl_crystal_density_method 'not measured'
_exptl_crystal_description block
_exptl_crystal_F_000 236
_exptl_crystal_size_max 0.47
_exptl_crystal_size_mid 0.37
_exptl_crystal_size_min 0.35
_refine_diff_density_max 1.459
_refine_diff_density_min -0.625
_refine_ls_abs_structure_details
;
Classical Flack method preferred over Parsons because s.u. lower.
;
_refine_ls_abs_structure_Flack 0.01(3)
_refine_ls_extinction_method none
_refine_ls_goodness_of_fit_ref 1.117
_refine_ls_hydrogen_treatment constr
_refine_ls_matrix_type full
_refine_ls_number_parameters 224
_refine_ls_number_reflns 3012
_refine_ls_number_restraints 3
_refine_ls_restrained_S_all 1.117
_refine_ls_R_factor_all 0.0516
_refine_ls_R_factor_gt 0.0505
_refine_ls_shift/su_max 0.000
_refine_ls_shift/su_mean 0.000
_refine_ls_structure_factor_coef Fsqd
_refine_ls_weighting_details
;
w=1/[\s^2^(Fo^2^)+(0.0947P)^2^+1.2373P]
where P=(Fo^2^+2Fc^2^)/3
;
_refine_ls_weighting_scheme calc
_refine_ls_wR_factor_gt 0.1336
_refine_ls_wR_factor_ref 0.1349
_reflns_number_gt 2938
_reflns_number_total 3012
_reflns_threshold_expression I>2\s(I)
_cod_data_source_file kj2221.cif
_cod_data_source_block I
_cod_database_code 2237919
_cod_database_fobs_code 2237919
_shelx_space_group_comment
;
The symmetry employed for this shelxl refinement is uniquely defined
by the following loop, which should always be used as a source of
symmetry information in preference to the above space-group names.
They are only intended as comments.
;
_shelx_estimated_absorpt_t_min 0.268
_shelx_estimated_absorpt_t_max 0.349
_shelxl_version_number .000002012

loop_
_space_group_symop_operation_xyz
'x, y, z'

loop_
_atom_site_type_symbol
_atom_site_label
_atom_site_fract_x
_atom_site_fract_y
_atom_site_fract_z
_atom_site_U_iso_or_equiv
_atom_site_adp_type
_atom_site_calc_flag
_atom_site_occupancy
Se Se1 1.02636(11) 0.03198(10) 0.80590(9) 0.0268(3) Uani d 1
O O1 0.6582(13) 0.5319(12) 0.9097(8) 0.0258(17) Uani d 1
O O2 0.6687(15) 0.5834(13) 0.6919(8) 0.0267(19) Uani d 1
N N1 0.6036(14) 0.1857(14) 0.8793(9) 0.0209(18) Uani d 1
C C1 0.807(2) -0.108(2) 1.0113(14) 0.024(3) Uani d 1
H H1A 0.7617 -0.0430 1.0937 0.036 Uiso calc 1
H H1B 0.9523 -0.2093 1.0174 0.036 Uiso calc 1
H H1C 0.7156 -0.1708 0.9932 0.036 Uiso calc 1
C C2 0.7948(17) 0.0453(16) 0.9034(12) 0.023(2) Uani d 1
C C3 0.4089(18) 0.2096(19) 0.9573(12) 0.024(3) Uani d 1
H H3A 0.4309 0.2039 1.0515 0.029 Uiso calc 1
H H3B 0.3636 0.1052 0.9401 0.029 Uiso calc 1
C C4 0.2498(18) 0.4141(18) 0.9102(13) 0.027(3) Uani d 1
H H4A 0.1058 0.4219 0.9172 0.032 Uiso calc 1
H H4B 0.2550 0.5190 0.9608 0.032 Uiso calc 1
C C5 0.3161(18) 0.436(2) 0.7695(13) 0.028(3) Uani d 1
H H5A 0.2615 0.5776 0.7380 0.034 Uiso calc 1
H H5B 0.2662 0.3647 0.7132 0.034 Uiso calc 1
C C6 0.5599(17) 0.3388(16) 0.7724(10) 0.020(2) Uani d 1
H H6 0.6241 0.2781 0.6885 0.024 Uiso calc 1
C C7 0.6369(17) 0.4933(16) 0.8033(11) 0.022(2) Uani d 1
C C8 0.734(3) 0.740(2) 0.7072(15) 0.031(3) Uani d 1
H H8A 0.6159 0.8558 0.7411 0.046 Uiso calc 1
H H8B 0.7828 0.7783 0.6228 0.046 Uiso calc 1
H H8C 0.8493 0.6918 0.7681 0.046 Uiso calc 1
Se Se1A 1.07753(15) 0.71492(14) 0.39148(11) 0.0314(4) Uani d 1
O O1A 0.5592(13) 1.1157(14) 0.2797(8) 0.0279(18) Uani d 1
O O2A 0.5329(13) 1.1213(14) 0.4976(9) 0.0264(19) Uani d 1
N N1A 0.9670(14) 1.1015(14) 0.2881(9) 0.0212(19) Uani d 1
C C1A 1.259(2) 0.861(2) 0.1724(16) 0.026(3) Uani d 1
H H1AA 1.1935 0.9144 0.0886 0.038 Uiso calc 1
H H1AB 1.3372 0.7162 0.1715 0.038 Uiso calc 1
H H1AC 1.3562 0.9199 0.1874 0.038 Uiso calc 1
C C2A 1.0943(16) 0.9115(16) 0.2781(11) 0.020(2) Uani d 1
C C3A 0.9718(18) 1.2692(17) 0.2000(12) 0.025(2) Uani d 1
H H3AA 0.9716 1.2428 0.1077 0.030 Uiso calc 1
H H3AB 1.0970 1.2921 0.2141 0.030 Uiso calc 1
C C4A 0.771(2) 1.446(2) 0.2387(14) 0.031(3) Uani d 1
H H4AA 0.7858 1.5722 0.2220 0.037 Uiso calc 1
H H4AB 0.6505 1.4540 0.1904 0.037 Uiso calc 1
C C5A 0.7423(19) 1.4030(19) 0.3828(13) 0.031(3) Uani d 1
H H5AA 0.5938 1.4753 0.4120 0.037 Uiso calc 1
H H5AB 0.8312 1.4416 0.4341 0.037 Uiso calc 1
C C6A 0.8117(17) 1.1760(18) 0.3963(11) 0.022(2) Uani d 1
H H6A 0.8771 1.1185 0.4819 0.027 Uiso calc 1
C C7A 0.6233(17) 1.1279(17) 0.3787(11) 0.023(2) Uani d 1
C C8A 0.347(2) 1.085(3) 0.4944(16) 0.040(4) Uani d 1
H H8AA 0.2399 1.1934 0.4433 0.060 Uiso calc 1
H H8AB 0.2912 1.0772 0.5832 0.060 Uiso calc 1
H H8AC 0.3832 0.9585 0.4546 0.060 Uiso calc 1

loop_
_atom_site_aniso_label
_atom_site_aniso_U_11
_atom_site_aniso_U_22
_atom_site_aniso_U_33
_atom_site_aniso_U_12
_atom_site_aniso_U_13
_atom_site_aniso_U_23
Se1 0.0198(6) 0.0286(7) 0.0363(8) -0.0150(6) 0.0045(5) -0.0029(5)
O1 0.028(4) 0.027(4) 0.026(5) -0.016(4) 0.000(3) -0.004(3)
O2 0.030(5) 0.030(5) 0.029(5) -0.021(4) -0.007(4) 0.000(3)
N1 0.020(5) 0.021(5) 0.026(5) -0.014(4) 0.002(3) -0.001(3)
C1 0.019(6) 0.023(7) 0.027(7) -0.007(6) -0.004(5) -0.001(5)
C2 0.016(5) 0.019(5) 0.037(7) -0.008(5) 0.000(4) -0.006(4)
C3 0.020(6) 0.022(6) 0.035(6) -0.012(5) 0.001(5) -0.004(5)
C4 0.015(5) 0.021(6) 0.047(7) -0.011(5) 0.001(5) -0.004(5)
C5 0.021(6) 0.020(6) 0.045(7) -0.009(5) -0.010(5) 0.002(5)
C6 0.021(5) 0.022(5) 0.024(5) -0.015(5) -0.006(4) -0.002(4)
C7 0.018(5) 0.023(6) 0.029(6) -0.011(5) -0.003(4) 0.001(4)
C8 0.039(8) 0.025(7) 0.039(8) -0.025(6) 0.000(6) 0.001(5)
Se1A 0.0285(7) 0.0247(7) 0.0453(9) -0.0164(6) -0.0005(6) 0.0041(6)
O1A 0.019(4) 0.039(5) 0.030(5) -0.016(4) -0.001(3) -0.005(4)
O2A 0.019(4) 0.035(5) 0.033(5) -0.019(4) -0.005(3) 0.002(3)
N1A 0.018(5) 0.029(5) 0.023(5) -0.018(4) -0.002(3) 0.002(4)
C1A 0.018(6) 0.027(7) 0.039(8) -0.018(6) 0.003(5) 0.000(6)
C2A 0.015(5) 0.022(6) 0.028(6) -0.011(5) -0.012(4) 0.000(4)
C3A 0.022(6) 0.019(5) 0.039(7) -0.015(5) 0.002(5) 0.007(5)
C4A 0.026(7) 0.016(7) 0.051(8) -0.011(6) -0.002(6) 0.003(6)
C5A 0.022(6) 0.030(7) 0.043(8) -0.013(6) 0.004(5) -0.009(6)
C6A 0.017(5) 0.029(7) 0.024(6) -0.012(5) -0.006(4) 0.000(5)
C7A 0.020(6) 0.027(6) 0.026(6) -0.014(5) 0.004(4) -0.006(4)
C8A 0.027(7) 0.068(12) 0.043(8) -0.038(8) 0.010(6) -0.013(8)

loop_
_atom_type_symbol
_atom_type_description
_atom_type_scat_dispersion_real
_atom_type_scat_dispersion_imag
_atom_type_scat_source
C C 0.0033 0.0016 'International Tables Vol C Tables 4.2.6.8 and 6.1.1.4'
H H 0.0000 0.0000 'International Tables Vol C Tables 4.2.6.8 and 6.1.1.4'
N N 0.0061 0.0033 'International Tables Vol C Tables 4.2.6.8 and 6.1.1.4'
O O 0.0106 0.0060 'International Tables Vol C Tables 4.2.6.8 and 6.1.1.4'
Se Se -0.0929 2.2259 'International Tables Vol C Tables 4.2.6.8 and 6.1.1.4'

loop_
_geom_angle_atom_site_label_1
_geom_angle_atom_site_label_2
_geom_angle_atom_site_label_3
_geom_angle
C7 O2 C8 114.7(10)
C2 N1 C3 124.9(10)
C2 N1 C6 123.3(9)
C6 N1 C3 111.8(9)
H1A C1 H1B 109.5
H1A C1 H1C 109.5
H1B C1 H1C 109.5
C2 C1 H1A 109.5
C2 C1 H1B 109.5
C2 C1 H1C 109.5
N1 C2 Se1 122.0(9)
N1 C2 C1 115.8(10)
C1 C2 Se1 122.2(8)
N1 C3 H3A 111.1
N1 C3 H3B 111.1
N1 C3 C4 103.2(10)
H3A C3 H3B 109.1
C4 C3 H3A 111.1
C4 C3 H3B 111.1
C3 C4 H4A 111.0
C3 C4 H4B 111.0
H4A C4 H4B 109.0
C5 C4 C3 104.0(10)
C5 C4 H4A 111.0
C5 C4 H4B 111.0
C4 C5 H5A 111.1
C4 C5 H5B 111.1
C4 C5 C6 103.3(10)
H5A C5 H5B 109.1
C6 C5 H5A 111.1
C6 C5 H5B 111.1
N1 C6 C5 102.9(9)
N1 C6 H6 111.1
N1 C6 C7 110.4(8)
C5 C6 H6 111.1
C7 C6 C5 110.0(9)
C7 C6 H6 111.1
O1 C7 O2 125.6(10)
O1 C7 C6 125.5(10)
O2 C7 C6 108.8(9)
O2 C8 H8A 109.5
O2 C8 H8B 109.5
O2 C8 H8C 109.5
H8A C8 H8B 109.5
H8A C8 H8C 109.5
H8B C8 H8C 109.5
C7A O2A C8A 113.3(10)
C2A N1A C3A 125.3(9)
C2A N1A C6A 123.3(10)
C6A N1A C3A 111.1(9)
H1AA C1A H1AB 109.5
H1AA C1A H1AC 109.5
H1AB C1A H1AC 109.5
C2A C1A H1AA 109.5
C2A C1A H1AB 109.5
C2A C1A H1AC 109.5
N1A C2A Se1A 122.3(9)
N1A C2A C1A 117.2(11)
C1A C2A Se1A 120.4(9)
N1A C3A H3AA 111.1
N1A C3A H3AB 111.1
N1A C3A C4A 103.2(9)
H3AA C3A H3AB 109.1
C4A C3A H3AA 111.1
C4A C3A H3AB 111.1
C3A C4A H4AA 111.0
C3A C4A H4AB 111.0
H4AA C4A H4AB 109.0
C5A C4A C3A 103.9(11)
C5A C4A H4AA 111.0
C5A C4A H4AB 111.0
C4A C5A H5AA 111.0
C4A C5A H5AB 111.0
C4A C5A C6A 103.8(9)
H5AA C5A H5AB 109.0
C6A C5A H5AA 111.0
C6A C5A H5AB 111.0
N1A C6A C5A 103.7(9)
N1A C6A H6A 110.9
N1A C6A C7A 110.0(9)
C5A C6A H6A 110.9
C5A C6A C7A 110.1(9)
C7A C6A H6A 110.9
O1A C7A O2A 125.9(11)
O1A C7A C6A 126.3(10)
O2A C7A C6A 107.6(9)
O2A C8A H8AA 109.5
O2A C8A H8AB 109.5
O2A C8A H8AC 109.5
H8AA C8A H8AB 109.5
H8AA C8A H8AC 109.5
H8AB C8A H8AC 109.5

loop_
_geom_bond_atom_site_label_1
_geom_bond_atom_site_label_2
_geom_bond_distance
Se1 C2 1.831(11)
O1 C7 1.194(14)
O2 C7 1.337(14)
O2 C8 1.450(16)
N1 C2 1.329(15)
N1 C3 1.495(14)
N1 C6 1.465(14)
C1 H1A 0.9800
C1 H1B 0.9800
C1 H1C 0.9800
C1 C2 1.504(19)
C3 H3A 0.9900
C3 H3B 0.9900
C3 C4 1.516(18)
C4 H4A 0.9900
C4 H4B 0.9900
C4 C5 1.514(19)
C5 H5A 0.9900
C5 H5B 0.9900
C5 C6 1.555(16)
C6 H6 1.0000
C6 C7 1.529(15)
C8 H8A 0.9800
C8 H8B 0.9800
C8 H8C 0.9800
Se1A C2A 1.835(11)
O1A C7A 1.170(14)
O2A C7A 1.354(15)
O2A C8A 1.454(16)
N1A C2A 1.319(15)
N1A C3A 1.493(14)
N1A C6A 1.477(15)
C1A H1AA 0.9800
C1A H1AB 0.9800
C1A H1AC 0.9800
C1A C2A 1.490(18)
C3A H3AA 0.9900
C3A H3AB 0.9900
C3A C4A 1.522(18)
C4A H4AA 0.9900
C4A H4AB 0.9900
C4A C5A 1.51(2)
C5A H5AA 0.9900
C5A H5AB 0.9900
C5A C6A 1.541(17)
C6A H6A 1.0000
C6A C7A 1.541(15)
C8A H8AA 0.9800
C8A H8AB 0.9800
C8A H8AC 0.9800

loop_
_geom_torsion_atom_site_label_1
_geom_torsion_atom_site_label_2
_geom_torsion_atom_site_label_3
_geom_torsion_atom_site_label_4
_geom_torsion
N1 C3 C4 C5 31.5(11)
N1 C6 C7 O1 -25.3(15)
N1 C6 C7 O2 157.1(9)
C2 N1 C3 C4 167.0(10)
C2 N1 C6 C5 169.2(10)
C2 N1 C6 C7 -73.5(12)
C3 N1 C2 Se1 -177.9(8)
C3 N1 C2 C1 5.1(16)
C3 N1 C6 C5 -11.6(11)
C3 N1 C6 C7 105.7(10)
C3 C4 C5 C6 -39.0(11)
C4 C5 C6 N1 30.9(11)
C4 C5 C6 C7 -86.8(11)
C5 C6 C7 O1 87.6(14)
C5 C6 C7 O2 -90.1(11)
C6 N1 C2 Se1 1.2(14)
C6 N1 C2 C1 -175.8(11)
C6 N1 C3 C4 -12.1(12)
C8 O2 C7 O1 0.0(18)
C8 O2 C7 C6 177.7(10)
N1A C3A C4A C5A 32.7(12)
N1A C6A C7A O1A -30.5(16)
N1A C6A C7A O2A 155.3(9)
C2A N1A C3A C4A 169.8(10)
C2A N1A C6A C5A 166.9(9)
C2A N1A C6A C7A -75.3(12)
C3A N1A C2A Se1A 179.8(8)
C3A N1A C2A C1A 1.6(15)
C3A N1A C6A C5A -8.4(11)
C3A N1A C6A C7A 109.4(10)
C3A C4A C5A C6A -38.3(12)
C4A C5A C6A N1A 28.6(11)
C4A C5A C6A C7A -89.0(11)
C5A C6A C7A O1A 83.2(15)
C5A C6A C7A O2A -91.0(11)
C6A N1A C2A Se1A 5.2(14)
C6A N1A C2A C1A -173.0(11)
C6A N1A C3A C4A -15.0(12)
C8A O2A C7A O1A 3.5(18)
C8A O2A C7A C6A 177.7(11)
